data_2200626
loop_
_publ_author_name
'Wolfgang Kliegel'
'Ulf Riebe'
'Brian O. Patrick'
'Steven J. Rettig'
'James Trotter'

_publ_section_title
;
 Chloral adduct of <i>N</i>-hydroxypiperidine
;
_journal_issue 12
_journal_name_full 'Acta Crystallographica Section E'
_journal_page_first o1173
_journal_page_last o1174
_journal_paper_doi 10.1107/S1600536801018864
_journal_volume 57
_journal_year 2001
_chemical_formula_moiety 'C7 H12 Cl3 N O2'
_chemical_formula_sum 'C7 H12 Cl3 N O2'
_chemical_formula_weight 248.54
_space_group_IT_number 2
_symmetry_cell_setting triclinic
_symmetry_space_group_name_Hall '-P 1'
_symmetry_space_group_name_H-M 'P -1'
_cell_angle_alpha 109.780(10)
_cell_angle_beta 94.960(10)
_cell_angle_gamma 110.610(10)
_cell_formula_units_Z 4
_cell_length_a 10.4090(10)
_cell_length_b 11.922(2)
_cell_length_c 10.2910(10)
_cell_measurement_reflns_used 25
_cell_measurement_temperature 294
_cell_measurement_theta_max 45.4
_cell_measurement_theta_min 39.6
_cell_volume 1093.7(3)
_computing_cell_refinement
;
MSC/AFC Diffractometer Control Software
;
_computing_data_collection
;
MSC/AFC Diffractometer Control Software (Molecular Structure Corporation,
1992)
;
_computing_data_reduction 'TEXSAN (Molecular Structure Corporation, 1992)'
_computing_publication_material TEXSAN
_computing_structure_refinement TEXSAN
_computing_structure_solution 'SIR92 (Altomare et al., 1993)'
_diffrn_ambient_temperature 294
_diffrn_measurement_device_type 'Rigaku AFC-6S'
_diffrn_measurement_method \w-2\q
_diffrn_radiation_monochromator graphite
_diffrn_radiation_source 'X-ray tube'
_diffrn_radiation_type 'Cu K\a'
_diffrn_radiation_wavelength 1.54178
_diffrn_reflns_av_R_equivalents .044
_diffrn_reflns_limit_h_max 13
_diffrn_reflns_limit_h_min 0
_diffrn_reflns_limit_k_max 14
_diffrn_reflns_limit_k_min -14
_diffrn_reflns_limit_l_max 11
_diffrn_reflns_limit_l_min -12
_diffrn_reflns_number 4696
_diffrn_reflns_reduction_process 'Lp corrections applied'
_diffrn_reflns_theta_max 77.5
_diffrn_reflns_theta_min .0
_diffrn_standards_decay_% 0
_diffrn_standards_interval_count 200
_diffrn_standards_number 3
_exptl_absorpt_coefficient_mu 7.37
_exptl_absorpt_correction_T_max .110
_exptl_absorpt_correction_T_min .076
_exptl_absorpt_correction_type '\y scan'
_exptl_absorpt_process_details '(Molecular Structure Corporation, 1992)'
_exptl_crystal_colour colourless
_exptl_crystal_density_diffrn 1.509
_exptl_crystal_density_meas ?
_exptl_crystal_description block
_exptl_crystal_F_000 512
_exptl_crystal_size_max .40
_exptl_crystal_size_mid .35
_exptl_crystal_size_min .30
_refine_diff_density_max .24
_refine_diff_density_min -.21
_refine_ls_extinction_coef 7.2(4)E-6
_refine_ls_extinction_method 'Zachariasen (1968)'
_refine_ls_goodness_of_fit_ref 1.95
_refine_ls_hydrogen_treatment mixed
_refine_ls_matrix_type full
_refine_ls_number_constraints 0
_refine_ls_number_parameters 244
_refine_ls_number_reflns 2810
_refine_ls_number_restraints 0
_refine_ls_R_factor_gt .043
_refine_ls_shift/su_max .0003
_refine_ls_shift/su_mean .0001
_refine_ls_structure_factor_coef F
_refine_ls_weighting_details 'w = 1/\s^2^(F~o~)'
_refine_ls_weighting_scheme sigma
_refine_ls_wR_factor_ref .046
_reflns_number_gt 2810
_reflns_number_total 4443
_reflns_threshold_expression I>3\s(I)
_cod_data_source_file cf6123.cif
_cod_data_source_block I
_cod_depositor_comments
;
The following automatic conversions were performed:

'_exptl_crystal_density_meas' value 'not measured' was changed to '?'
- the value is perceived as not measured.

Automatic conversion script
Id: cif_fix_values 3008 2015-01-20 13:52:24Z robertas 
;
_cod_original_cell_volume 1093.8(3)
_cod_database_code 2200626

loop_
_symmetry_equiv_pos_as_xyz
'  +x,  +y,  +z'
'  -x,  -y,  -z'

loop_
_atom_site_label
_atom_site_fract_x
_atom_site_fract_y
_atom_site_fract_z
_atom_site_U_iso_or_equiv
_atom_site_adp_type
_atom_site_calc_flag
_atom_site_calc_attached_atom
_atom_site_refinement_flags
_atom_site_occupancy
Cl1 .10850(10) .54520(10) -.34190(10) .0707(4) Uani d ? . 1.000
Cl2 .20950(10) .35140(10) -.33970(10) .0646(4) Uani d ? . 1.000
Cl3 .38000(10) .62380(10) -.17170(10) .0746(4) Uani d ? . 1.000
Cl4 .35240(10) .15300(10) .29400(10) .0704(4) Uani d ? . 1.000
Cl5 .34740(10) -.05580(10) .37330(10) .0786(4) Uani d ? . 1.000
Cl6 .18190(10) -.11290(10) .10450(10) .0764(4) Uani d ? . 1.000
O1 .2200(3) .4525(3) -.0350(2) .0552(8) Uani d ? . 1.000
O2 .0007(3) .4033(3) -.1563(3) .0566(9) Uani d ? . 1.000
O3 .0503(2) .0503(3) .2801(3) .0553(8) Uani d ? . 1.000
O4 .1674(3) .0798(3) .4951(3) .0557(9) Uani d ? . 1.000
N1 .2154(3) .4968(3) .1156(3) .0471(9) Uani d ? . 1.000
N2 -.0965(3) .0119(3) .2911(3) .0453(9) Uani d ? . 1.000
C1 .2081(4) .3846(4) .1506(4) .0562(13) Uani d ? . 1.000
C2 .2263(4) .4217(4) .3095(4) .0621(13) Uani d ? . 1.000
C3 .3628(4) .5381(5) .3923(4) .0671(13) Uani d ? . 1.000
C4 .3708(5) .6491(4) .3479(4) .0722(13) Uani d ? . 1.000
C5 .3527(4) .6072(4) .1900(4) .0593(13) Uani d ? . 1.000
C6 .1388(4) .4933(3) -.1085(4) .0453(10) Uani d ? . 1.000
C7 .2071(3) .5002(4) -.2350(4) .0483(11) Uani d ? . 1.000
C8 -.1256(4) .1243(4) .2937(4) .0621(13) Uani d ? . 1.000
C9 -.2828(5) .0929(5) .2853(5) .0760(13) Uani d ? . 1.000
C10 -.3732(4) -.0294(6) .1557(5) .0848(13) Uani d ? . 1.000
C11 -.3331(4) -.1389(5) .1541(5) .0798(13) Uani d ? . 1.000
C12 -.1776(4) -.1014(4) .1597(4) .0613(13) Uani d ? . 1.000
C13 .1194(3) -.0003(3) .3532(4) .0461(10) Uani d ? . 1.000
C14 .2446(4) -.0023(4) .2843(4) .0465(10) Uani d ? . 1.000
H1 -.048(4) .446(4) -.148(4) .063(13) Uiso d ? . 1.000
H2 .142(5) .040(5) .543(5) .101(13) Uiso d ? . 1.000
H3 .2832 .3581 .1200 .067 Uiso c ? . 1.000
H4 .1161 .3118 .1011 .067 Uiso c ? . 1.000
H5 .2257 .3475 .3309 .073 Uiso c ? . 1.000
H6 .1474 .4427 .3383 .073 Uiso c ? . 1.000
H7 .4426 .5150 .3725 .081 Uiso c ? . 1.000
H8 .3660 .5653 .4941 .081 Uiso c ? . 1.000
H9 .4631 .7221 .3954 .087 Uiso c ? . 1.000
H10 .2961 .6772 .3763 .087 Uiso c ? . 1.000
H11 .3573 .6805 .1646 .071 Uiso c ? . 1.000
H12 .4284 .5807 .1615 .071 Uiso c ? . 1.000
H13 .1447 .5793 -.0482 .054 Uiso c ? . 1.000
H14 -.0698 .1997 .3821 .075 Uiso c ? . 1.000
H15 -.0999 .1448 .2125 .075 Uiso c ? . 1.000
H16 -.3064 .0798 .3708 .091 Uiso c ? . 1.000
H17 -.3021 .1662 .2799 .091 Uiso c ? . 1.000
H18 -.4729 -.0533 .1585 .101 Uiso c ? . 1.000
H19 -.3586 -.0133 .0698 .101 Uiso c ? . 1.000
H20 -.3543 -.1591 .2366 .096 Uiso c ? . 1.000
H21 -.3876 -.2161 .0668 .096 Uiso c ? . 1.000
H22 -.1555 -.0800 .0782 .073 Uiso c ? . 1.000
H23 -.1535 -.1744 .1571 .073 Uiso c ? . 1.000
H24 .0566 -.0888 .3399 .056 Uiso c ? . 1.000

loop_
_atom_site_aniso_label
_atom_site_aniso_U_11
_atom_site_aniso_U_22
_atom_site_aniso_U_33
_atom_site_aniso_U_12
_atom_site_aniso_U_13
_atom_site_aniso_U_23
Cl1 .0691(7) .1014(9) .0654(7) .0438(6) .0143(5) .0512(7)
Cl2 .0783(7) .0685(7) .0532(6) .0354(6) .0221(5) .0235(5)
Cl3 .0457(5) .0854(8) .0716(7) .0032(5) .0087(5) .0319(6)
Cl4 .0494(6) .0676(7) .0923(8) .0096(5) .0187(5) .0431(6)
Cl5 .0744(7) .1210(10) .0880(8) .0636(7) .0329(6) .0675(8)
Cl6 .0794(8) .0818(8) .0519(6) .0197(6) .0191(5) .0200(6)
O1 .062(2) .074(2) .0420(10) .0370(10) .0120(10) .0270(10)
O2 .0410(10) .060(2) .066(2) .0140(10) .0130(10) .0280(10)
O3 .0360(10) .073(2) .071(2) .0200(10) .0130(10) .047(2)
O4 .059(2) .056(2) .048(2) .0180(10) .0120(10) .0220(10)
N1 .047(2) .057(2) .038(2) .019(2) .0070(10) .021(2)
N2 .0320(10) .053(2) .048(2) .0110(10) .0070(10) .024(2)
C1 .058(2) .056(3) .056(2) .021(2) .009(2) .026(2)
C2 .073(3) .072(3) .058(3) .034(2) .019(2) .040(2)
C3 .067(3) .091(3) .049(2) .035(3) .006(2) .033(2)
C4 .078(3) .069(3) .051(3) .013(2) -.005(2) .021(2)
C5 .058(2) .059(3) .053(2) .012(2) .005(2) .028(2)
C6 .044(2) .054(2) .039(2) .020(2) .007(2) .021(2)
C7 .039(2) .057(2) .048(2) .017(2) .002(2) .025(2)
C8 .058(2) .068(3) .074(3) .028(2) .015(2) .040(2)
C9 .062(3) .106(4) .100(4) .048(3) .033(3) .068(3)
C10 .042(2) .152(5) .076(3) .035(3) .016(2) .069(4)
C11 .045(2) .096(4) .066(3) .004(2) -.001(2) .023(3)
C12 .050(2) .069(3) .050(2) .015(2) .004(2) .019(2)
C13 .039(2) .047(2) .049(2) .012(2) .006(2) .023(2)
C14 .043(2) .057(2) .044(2) .020(2) .011(2) .025(2)

loop_
_atom_type_symbol
_atom_type_scat_dispersion_real
_atom_type_scat_dispersion_imag
_atom_type_scat_source
C .017 .009
;International Tables for Crystallography
(1992, Vol. C, Tables 4.2.6.8 and 6.1.1.1)
;
H .000 .000
;International Tables for Crystallography
(1992, Vol. C, Table 6.1.1.2)
;
Cl .348 .702
;International Tables for Crystallography
(1992, Vol. C, Tables 4.2.6.8 and 6.1.1.1)
;
N .029 .018
;International Tables for Crystallography
(1992, Vol. C, Tables 4.2.6.8 and 6.1.1.1)
;
O .047 .032
;International Tables for Crystallography
(1992, Vol. C, Tables 4.2.6.8 and 6.1.1.1)
;

loop_
_geom_angle_atom_site_label_1
_geom_angle_atom_site_label_2
_geom_angle_atom_site_label_3
_geom_angle
_geom_angle_publ_flag
N1 O1 C6 110.5(3) yes
C6 O2 H1 106(2) no
N2 O3 C13 110.4(3) yes
C13 O4 H2 111(3) no
O1 N1 C1 103.2(3) yes
O1 N1 C5 104.9(3) yes
C1 N1 C5 109.9(3) yes
O3 N2 C8 103.1(3) yes
O3 N2 C12 105.4(3) yes
C8 N2 C12 110.4(3) yes
N1 C1 C2 110.2(3) yes
N1 C1 H3 109.3 no
N1 C1 H4 109.3 no
C2 C1 H3 109.3 no
C2 C1 H4 109.3 no
H3 C1 H4 109.5 no
C1 C2 C3 111.9(4) yes
C1 C2 H5 108.9 no
C1 C2 H6 108.8 no
C3 C2 H5 108.9 no
C3 C2 H6 108.9 no
H5 C2 H6 109.5 no
C2 C3 C4 109.0(4) yes
C2 C3 H7 109.6 no
C2 C3 H8 109.6 no
C4 C3 H7 109.6 no
C4 C3 H8 109.5 no
H7 C3 H8 109.6 no
C3 C4 C5 111.1(3) yes
C3 C4 H9 109.0 no
C3 C4 H10 109.1 no
C5 C4 H9 109.0 no
C5 C4 H10 109.1 no
H9 C4 H10 109.5 no
N1 C5 C4 110.3(3) yes
N1 C5 H11 109.3 no
N1 C5 H12 109.3 no
C4 C5 H11 109.2 no
C4 C5 H12 109.3 no
H11 C5 H12 109.5 no
O1 C6 O2 110.3(3) yes
O1 C6 C7 103.7(3) yes
O1 C6 H13 110.6 no
O2 C6 C7 110.6(3) yes
O2 C6 H13 110.7 no
C7 C6 H13 110.7 no
Cl1 C7 Cl2 108.8(2) yes
Cl1 C7 Cl3 107.1(3) yes
Cl1 C7 C6 108.3(3) yes
Cl2 C7 Cl3 110.2(2) yes
Cl2 C7 C6 112.5(3) yes
Cl3 C7 C6 109.8(2) yes
N2 C8 C9 110.0(4) yes
N2 C8 H14 109.4 no
N2 C8 H15 109.4 no
C9 C8 H14 109.3 no
C9 C8 H15 109.3 no
H14 C8 H15 109.5 no
C8 C9 C10 111.0(4) yes
C8 C9 H16 109.1 no
C8 C9 H17 109.1 no
C10 C9 H16 109.1 no
C10 C9 H17 109.1 no
H16 C9 H17 109.5 no
C9 C10 C11 109.7(4) yes
C9 C10 H18 109.5 no
C9 C10 H19 109.5 no
C11 C10 H18 109.4 no
C11 C10 H19 109.4 no
H18 C10 H19 109.4 no
C10 C11 C12 110.6(4) yes
C10 C11 H20 109.3 no
C10 C11 H21 109.2 no
C12 C11 H20 109.1 no
C12 C11 H21 109.1 no
H20 C11 H21 109.4 no
N2 C12 C11 109.1(3) yes
N2 C12 H22 109.6 no
N2 C12 H23 109.5 no
C11 C12 H22 109.6 no
C11 C12 H23 109.6 no
H22 C12 H23 109.5 no
O3 C13 O4 110.6(3) yes
O3 C13 C14 104.0(3) yes
O3 C13 H24 110.6 no
O4 C13 C14 110.3(2) yes
O4 C13 H24 110.6 no
C14 C13 H24 110.6 no
Cl4 C14 Cl5 108.6(2) yes
Cl4 C14 Cl6 109.2(3) yes
Cl4 C14 C13 111.9(3) yes
Cl5 C14 Cl6 108.2(3) yes
Cl5 C14 C13 108.9(3) yes
Cl6 C14 C13 110.0(2) yes

loop_
_geom_bond_atom_site_label_1
_geom_bond_atom_site_label_2
_geom_bond_site_symmetry_1
_geom_bond_site_symmetry_2
_geom_bond_distance
_geom_bond_publ_flag
Cl1 C7 . . 1.773(3) yes
Cl2 C7 . . 1.747(4) yes
Cl3 C7 . . 1.765(3) yes
Cl4 C14 . . 1.758(4) yes
Cl5 C14 . . 1.760(3) yes
Cl6 C14 . . 1.767(4) yes
O1 N1 . . 1.470(3) yes
O1 C6 . . 1.397(4) yes
O2 C6 . . 1.376(4) yes
O2 H1 . . .83(5) no
O3 N2 . . 1.459(4) yes
O3 C13 . . 1.402(6) yes
O4 C13 . . 1.374(4) yes
O4 H2 . . .79(6) no
N1 C1 . . 1.478(4) yes
N1 C5 . . 1.472(4) yes
N2 C8 . . 1.467(4) yes
N2 C12 . . 1.459(4) yes
C1 C2 . . 1.518(6) yes
C1 H3 . . .98 no
C1 H4 . . .98 no
C2 C3 . . 1.508(5) yes
C2 H5 . . .98 no
C2 H6 . . .98 no
C3 C4 . . 1.518(6) yes
C3 H7 . . .98 no
C3 H8 . . .98 no
C4 C5 . . 1.502(6) yes
C4 H9 . . .98 no
C4 H10 . . .98 no
C5 H11 . . .98 no
C5 H12 . . .98 no
C6 C7 . . 1.549(6) yes
C6 H13 . . .98 no
C8 C9 . . 1.532(6) yes
C8 H14 . . .98 no
C8 H15 . . .98 no
C9 C10 . . 1.514(6) yes
C9 H16 . . .98 no
C9 H17 . . .98 no
C10 C11 . . 1.500(7) yes
C10 H18 . . .98 no
C10 H19 . . .98 no
C11 C12 . . 1.510(6) yes
C11 H20 . . .98 no
C11 H21 . . .98 no
C12 H22 . . .98 no
C12 H23 . . .98 no
C13 C14 . . 1.540(6) yes
C13 H24 . . .98 no

loop_
_geom_contact_atom_site_label_1
_geom_contact_atom_site_label_2
_geom_contact_distance
_geom_contact_site_symmetry_2
_geom_contact_publ_flag
Cl1 Cl1 3.390(2) 2_564 no
Cl2 O4 2.952(3) 1_554 no
Cl5 Cl5 3.451(2) 2_656 no
Cl5 C4 3.535(5) 1_545 no
Cl6 O2 3.560(4) 2 no
O2 N1 2.892(5) 2_565 no
O2 O2 3.268(6) 2_565 no
O2 C6 3.275(5) 2_565 no
O4 N2 2.815(5) 2_556 no
O4 O4 3.361(6) 2_556 no
O4 C12 3.463(5) 2_556 no
O4 C13 3.473(5) 2_556 no
O4 C11 3.585(6) 2_556 no

loop_
_geom_torsion_atom_site_label_1
_geom_torsion_atom_site_label_2
_geom_torsion_atom_site_label_3
_geom_torsion_atom_site_label_4
_geom_torsion
_geom_torsion_publ_flag
Cl1 C7 C6 O1 177.7(2) no
Cl1 C7 C6 O2 59.4(4) no
Cl2 C7 C6 O1 57.5(3) no
Cl2 C7 C6 O2 -60.8(4) no
Cl3 C7 C6 O1 -65.6(3) no
Cl3 C7 C6 O2 176.1(3) no
Cl4 C14 C13 O3 56.7(3) no
Cl4 C14 C13 O4 -61.9(4) no
Cl5 C14 C13 O3 176.8(2) no
Cl5 C14 C13 O4 58.2(4) no
Cl6 C14 C13 O3 -64.9(3) no
Cl6 C14 C13 O4 176.5(3) no
O1 N1 C1 C2 170.9(3) no
O1 N1 C5 C4 -171.4(4) no
O2 C6 O1 N1 -87.5(3) no
O3 N2 C8 C9 172.5(3) no
O3 N2 C12 C11 -173.6(4) no
O4 C13 O3 N2 -84.0(3) no
N1 O1 C6 C7 154.0(2) no
N1 C1 C2 C3 -56.9(5) no
N1 C5 C4 C3 59.3(5) no
N2 O3 C13 C14 157.6(2) no
N2 C8 C9 C10 -55.5(6) no
N2 C12 C11 C10 61.0(5) no
C1 N1 O1 C6 140.8(3) no
C1 N1 C5 C4 -61.1(5) no
C1 C2 C3 C4 53.8(5) no
C2 C1 N1 C5 59.5(4) no
C2 C3 C4 C5 -54.9(5) no
C5 N1 O1 C6 -104.2(4) no
C8 N2 O3 C13 146.5(3) no
C8 N2 C12 C11 -63.0(5) no
C8 C9 C10 C11 53.4(6) no
C9 C8 N2 C12 60.4(4) no
C9 C10 C11 C12 -56.1(5) no
C12 N2 O3 C13 -97.8(4) no
